data_7701512
loop_
_publ_author_name
'Mayans, Julia'
'Athanasopoulou, Angeliki A.'
'Pham, Amy Trinh'
'Font-Bardia, Merc\`e'
'Mazarakioti, Eleni C.'
'Pilkington, Melanie'
'Stamatatos, Theocharis C.'
'Escuer, Albert'

_publ_section_title
;
 {Ni<sub>4</sub>} Cubanes from enantiomerically pure
 2-(1-hydroxyethyl)pyridine ligands: supramolecular chirality.
;
_journal_issue 28
_journal_name_full 'Dalton transactions (Cambridge, England : 2003)'
_journal_page_first 10427
_journal_page_last 10434
_journal_paper_doi 10.1039/c9dt01026b
_journal_volume 48
_journal_year 2019
_chemical_absolute_configuration rm
_chemical_formula_moiety '2(C36 H44 N4 Ni4 O12), 13(H2 O)'
_chemical_formula_sum 'C72 H114 N8 Ni8 O37'
_chemical_formula_weight 2153.39
_space_group_crystal_system orthorhombic
_space_group_IT_number 20
_space_group_name_Hall 'C 2c 2'
_space_group_name_H-M_alt 'C 2 2 21'
_atom_sites_solution_hydrogens mixed
_audit_creation_method SHELXL-2018/3
_audit_update_record
;
2019-02-12 deposited with the CCDC.	2019-05-09 downloaded from the CCDC.
;
_cell_angle_alpha 90
_cell_angle_beta 90
_cell_angle_gamma 90
_cell_formula_units_Z 2
_cell_length_a 13.8143(11)
_cell_length_b 31.128(3)
_cell_length_c 11.9196(10)
_cell_measurement_reflns_used 9888
_cell_measurement_temperature 100(2)
_cell_measurement_theta_max 24.67
_cell_measurement_theta_min 2.35
_cell_volume 5125.6(8)
_computing_cell_refinement 'Bruker SAINT'
_computing_data_collection 'Bruker APEX3'
_computing_data_reduction 'Bruker SAINT'
_computing_molecular_graphics 'Bruker SHELXTL'
_computing_publication_material 'Bruker SHELXTL'
_computing_structure_refinement 'SHELXL-2018/3 (Sheldrick, 2018)'
_computing_structure_solution 'SHELXT 2014/5 (Sheldrick, 2014)'
_diffrn_ambient_temperature 100(2)
_diffrn_measured_fraction_theta_full 0.996
_diffrn_measured_fraction_theta_max 0.996
_diffrn_measurement_device_type 'D8 Venture'
_diffrn_measurement_method '\f and \w scans'
_diffrn_radiation_type MoK\a
_diffrn_radiation_wavelength 0.71073
_diffrn_reflns_av_R_equivalents 0.0940
_diffrn_reflns_av_unetI/netI 0.0580
_diffrn_reflns_Laue_measured_fraction_full 0.996
_diffrn_reflns_Laue_measured_fraction_max 0.996
_diffrn_reflns_limit_h_max 16
_diffrn_reflns_limit_h_min -16
_diffrn_reflns_limit_k_max 36
_diffrn_reflns_limit_k_min -36
_diffrn_reflns_limit_l_max 13
_diffrn_reflns_limit_l_min -13
_diffrn_reflns_number 28130
_diffrn_reflns_point_group_measured_fraction_full 0.994
_diffrn_reflns_point_group_measured_fraction_max 0.994
_diffrn_reflns_theta_full 24.661
_diffrn_reflns_theta_max 24.661
_diffrn_reflns_theta_min 2.350
_diffrn_source microfocus
_exptl_absorpt_coefficient_mu 1.515
_exptl_absorpt_correction_T_max 0.7451
_exptl_absorpt_correction_T_min 0.5448
_exptl_absorpt_correction_type multi-scan
_exptl_absorpt_process_details sadabs
_exptl_crystal_colour green
_exptl_crystal_density_diffrn 1.395
_exptl_crystal_description prism
_exptl_crystal_F_000 2244
_exptl_crystal_preparation 'Magnetic properties'
_exptl_crystal_recrystallization_method 'Re-crystallisation from solvent: acetonitrile/diethylether'
_exptl_crystal_size_max 0.289
_exptl_crystal_size_mid 0.125
_exptl_crystal_size_min 0.095
_refine_diff_density_max 1.292
_refine_diff_density_min -0.506
_refine_diff_density_rms 0.099
_refine_ls_abs_structure_details
;
 Refined as an inversion twin.
;
_refine_ls_abs_structure_Flack 0.04(3)
_refine_ls_extinction_method none
_refine_ls_goodness_of_fit_ref 1.065
_refine_ls_hydrogen_treatment constr
_refine_ls_matrix_type full
_refine_ls_number_parameters 283
_refine_ls_number_reflns 4339
_refine_ls_number_restraints 0
_refine_ls_restrained_S_all 1.065
_refine_ls_R_factor_all 0.0594
_refine_ls_R_factor_gt 0.0452
_refine_ls_shift/su_max 0.000
_refine_ls_shift/su_mean 0.000
_refine_ls_structure_factor_coef Fsqd
_refine_ls_weighting_details 'w=1/[\s^2^(Fo^2^)+(0.0649P)^2^+2.9525P] where P=(Fo^2^+2Fc^2^)/3'
_refine_ls_weighting_scheme calc
_refine_ls_wR_factor_gt 0.1093
_refine_ls_wR_factor_ref 0.1181
_reflns_Friedel_coverage 0.787
_reflns_Friedel_fraction_full 0.993
_reflns_Friedel_fraction_max 0.993
_reflns_number_gt 3649
_reflns_number_total 4339
_reflns_threshold_expression 'I > 2\s(I)'
_cod_data_source_file c9dt01026b2.cif
_cod_data_source_block mo_i06sb178_0m_a_aa
_cod_database_code 7701512
_shelx_shelxl_version_number 2018/3
_shelx_space_group_comment
;
The symmetry employed for this shelxl refinement is uniquely defined
by the following loop, which should always be used as a source of
symmetry information in preference to the above space-group names.
They are only intended as comments.
;

loop_
_space_group_symop_operation_xyz
'x, y, z'
'-x, -y, z+1/2'
'-x, y, -z+1/2'
'x, -y, -z'
'x+1/2, y+1/2, z'
'-x+1/2, -y+1/2, z+1/2'
'-x+1/2, y+1/2, -z+1/2'
'x+1/2, -y+1/2, -z'

loop_
_atom_site_label
_atom_site_type_symbol
_atom_site_fract_x
_atom_site_fract_y
_atom_site_fract_z
_atom_site_U_iso_or_equiv
_atom_site_adp_type
_atom_site_occupancy
_atom_site_site_symmetry_order
_atom_site_calc_flag
_atom_site_refinement_flags_posn
_atom_site_refinement_flags_adp
_atom_site_refinement_flags_occupancy
Ni1 Ni 0.58421(6) 0.29660(3) 0.34049(7) 0.0186(2) Uani 1 1 d . . .
Ni2 Ni 0.40950(7) 0.35972(3) 0.33602(7) 0.0209(3) Uani 1 1 d . . .
O1 O 0.4368(3) 0.29536(14) 0.3335(4) 0.0180(10) Uani 1 1 d . . .
O2 O 0.5606(3) 0.36179(15) 0.3325(4) 0.0208(10) Uani 1 1 d . . .
O3 O 0.7309(3) 0.29671(17) 0.3092(4) 0.0226(11) Uani 1 1 d . . .
O4 O 0.7348(4) 0.34889(17) 0.1798(4) 0.0301(13) Uani 1 1 d . . .
O5 O 0.3890(4) 0.37441(16) 0.5064(4) 0.0239(12) Uani 1 1 d . . .
O6 O 0.3880(4) 0.42386(17) 0.3787(4) 0.0314(13) Uani 1 1 d . . .
N1 N 0.5602(4) 0.2321(2) 0.3699(4) 0.0210(14) Uani 1 1 d . . .
N2 N 0.6093(5) 0.3130(2) 0.5060(5) 0.0267(16) Uani 1 1 d . . .
C1 C 0.6291(6) 0.1998(3) 0.3734(6) 0.0274(18) Uani 1 1 d . . .
H1 H 0.692870 0.206127 0.354380 0.033 Uiso 1 1 calc R U .
C2 C 0.6051(7) 0.1589(3) 0.4044(7) 0.043(2) Uani 1 1 d . . .
H2 H 0.652287 0.137629 0.407757 0.051 Uiso 1 1 calc R U .
C3 C 0.5111(8) 0.1496(3) 0.4302(8) 0.047(2) Uani 1 1 d . . .
H3 H 0.493915 0.121884 0.451120 0.057 Uiso 1 1 calc R U .
C4 C 0.4402(6) 0.1821(3) 0.4253(6) 0.033(2) Uani 1 1 d . . .
H4 H 0.375909 0.176009 0.442168 0.039 Uiso 1 1 calc R U .
C5 C 0.4677(6) 0.2230(2) 0.3952(6) 0.0243(18) Uani 1 1 d . . .
C6 C 0.3944(6) 0.2594(2) 0.3895(5) 0.0233(17) Uani 1 1 d . . .
H6 H 0.337674 0.249749 0.347077 0.028 Uiso 1 1 calc R U .
C7 C 0.3632(5) 0.2714(3) 0.5071(6) 0.0264(18) Uani 1 1 d . . .
H7A H 0.336559 0.246678 0.543882 0.040 Uiso 1 1 calc R U .
H7B H 0.315164 0.293659 0.503503 0.040 Uiso 1 1 calc R U .
H7C H 0.418241 0.281593 0.548599 0.040 Uiso 1 1 calc R U .
C8 C 0.6224(5) 0.2851(2) 0.5912(6) 0.0227(17) Uani 1 1 d . . .
H8 H 0.620108 0.255739 0.576345 0.027 Uiso 1 1 calc R U .
C9 C 0.6394(6) 0.2989(3) 0.7012(6) 0.0285(18) Uani 1 1 d . . .
H9 H 0.652788 0.279227 0.757941 0.034 Uiso 1 1 calc R U .
C10 C 0.6356(6) 0.3431(3) 0.7238(6) 0.0277(18) Uani 1 1 d . . .
H10 H 0.641545 0.353561 0.796567 0.033 Uiso 1 1 calc R U .
C11 C 0.6226(6) 0.3706(3) 0.6331(6) 0.0288(19) Uani 1 1 d . . .
H11 H 0.621606 0.400055 0.645779 0.035 Uiso 1 1 calc R U .
C12 C 0.6114(6) 0.3560(2) 0.5274(6) 0.0253(19) Uani 1 1 d . . .
C13 C 0.6061(6) 0.3853(3) 0.4246(6) 0.0285(18) Uani 1 1 d . . .
H13 H 0.563977 0.409600 0.443527 0.034 Uiso 1 1 calc R U .
C14 C 0.7043(6) 0.4029(3) 0.3986(7) 0.034(2) Uani 1 1 d . . .
H14A H 0.720715 0.424652 0.452558 0.051 Uiso 1 1 calc R U .
H14B H 0.704101 0.415255 0.324790 0.051 Uiso 1 1 calc R U .
H14C H 0.751187 0.380196 0.401844 0.051 Uiso 1 1 calc R U .
C15 C 0.7726(6) 0.3223(3) 0.2437(6) 0.0290(18) Uani 1 1 d . . .
C16 C 0.8814(6) 0.3196(3) 0.2439(6) 0.033(2) Uani 1 1 d . . .
H16A H 0.906484 0.335855 0.305932 0.049 Uiso 1 1 calc R U .
H16B H 0.906132 0.331220 0.174970 0.049 Uiso 1 1 calc R U .
H16C H 0.900957 0.290173 0.250939 0.049 Uiso 1 1 calc R U .
C17 C 0.3810(6) 0.4129(3) 0.4837(6) 0.0269(18) Uani 1 1 d . . .
C18 C 0.3664(8) 0.4469(3) 0.5735(8) 0.052(3) Uani 1 1 d . . .
H18A H 0.339956 0.433808 0.639688 0.078 Uiso 1 1 calc R U .
H18B H 0.322606 0.468447 0.546360 0.078 Uiso 1 1 calc R U .
H18C H 0.427525 0.459929 0.591271 0.078 Uiso 1 1 calc R U .
O1W O 0.457(2) 0.0797(10) 0.650(3) 0.0691(15) Uani 0.25 1 d . . P
H1WA H 0.500422 0.079100 0.679700 0.083 Uiso 0.25 1 d . U P
H1WB H 0.446980 0.045206 0.630400 0.083 Uiso 0.25 1 d . U P
O2W O 0.3484(11) 0.0756(5) 0.8553(13) 0.0691(15) Uani 0.5 1 d . . P
O3W O 0.000000 0.0223(4) 0.750000 0.0691(15) Uani 1 2 d S T P
H3WA H 0.000000 0.048800 0.710700 0.083 Uiso 0.5 1 d . U P
O4W O 0.1311(6) 0.0172(2) 0.3898(6) 0.0691(15) Uani 1 1 d . . .
H4WA H 0.194000 0.007303 0.378206 0.083 Uiso 1 1 d . U .
H4WB H 0.098109 0.033303 0.338907 0.083 Uiso 1 1 d . U .
O5W O 0.3028(12) 0.0065(5) 0.2686(13) 0.0691(15) Uani 0.5 1 d . . P
O6W O 0.399(2) 0.0459(10) 0.066(2) 0.0691(15) Uani 0.25 1 d . . P
H6WA H 0.452459 0.046465 0.065400 0.083 Uiso 0.25 1 d . U P
H6WB H 0.376565 0.072465 0.026200 0.083 Uiso 0.25 1 d . U P
O7W O 0.574(2) 0.0393(9) 0.089(2) 0.0691(15) Uani 0.25 1 d . . P

loop_
_atom_site_aniso_label
_atom_site_aniso_U_11
_atom_site_aniso_U_22
_atom_site_aniso_U_33
_atom_site_aniso_U_23
_atom_site_aniso_U_13
_atom_site_aniso_U_12
Ni1 0.0160(5) 0.0289(5) 0.0110(4) 0.0002(4) 0.0003(5) 0.0003(4)
Ni2 0.0201(5) 0.0295(5) 0.0132(4) -0.0005(4) 0.0010(5) 0.0007(4)
O1 0.016(2) 0.025(2) 0.013(2) 0.004(2) -0.001(2) -0.0038(19)
O2 0.017(3) 0.030(3) 0.015(2) 0.000(2) -0.001(2) -0.001(2)
O3 0.015(3) 0.037(3) 0.016(3) -0.001(2) -0.002(2) 0.001(2)
O4 0.026(3) 0.044(3) 0.021(3) 0.002(3) -0.001(2) 0.000(3)
O5 0.023(3) 0.032(3) 0.017(2) -0.001(2) 0.001(2) -0.001(2)
O6 0.037(4) 0.034(3) 0.023(3) 0.002(2) 0.001(2) 0.002(3)
N1 0.019(3) 0.034(4) 0.010(3) -0.002(2) 0.000(2) 0.003(3)
N2 0.022(4) 0.037(4) 0.021(3) 0.005(3) 0.002(3) 0.004(3)
C1 0.025(4) 0.038(5) 0.020(4) 0.000(3) -0.005(3) 0.004(4)
C2 0.050(7) 0.047(6) 0.031(4) 0.003(4) -0.007(4) 0.008(5)
C3 0.051(7) 0.043(6) 0.048(6) 0.003(4) 0.008(5) -0.002(5)
C4 0.030(5) 0.040(5) 0.028(4) 0.004(4) -0.004(4) 0.000(4)
C5 0.027(5) 0.033(5) 0.014(3) -0.002(3) -0.003(3) 0.002(3)
C6 0.026(4) 0.030(4) 0.014(3) 0.001(3) 0.002(3) 0.000(3)
C7 0.022(4) 0.042(5) 0.014(4) 0.004(3) 0.004(3) 0.000(4)
C8 0.019(4) 0.033(4) 0.016(4) -0.001(3) 0.002(3) 0.003(3)
C9 0.024(4) 0.045(5) 0.016(4) 0.002(4) -0.002(3) 0.002(4)
C10 0.034(5) 0.037(5) 0.012(4) 0.001(3) -0.005(3) 0.004(4)
C11 0.031(5) 0.035(5) 0.020(4) -0.005(3) -0.003(3) 0.002(4)
C12 0.029(5) 0.028(4) 0.019(4) 0.002(3) 0.000(3) -0.001(4)
C13 0.027(5) 0.037(5) 0.022(4) -0.007(3) -0.001(3) 0.000(4)
C14 0.034(5) 0.043(5) 0.025(4) 0.000(4) -0.004(4) -0.003(4)
C15 0.020(4) 0.047(5) 0.020(4) -0.004(4) 0.000(4) -0.002(4)
C16 0.029(5) 0.043(5) 0.027(4) 0.006(4) 0.001(4) -0.007(4)
C17 0.027(5) 0.034(5) 0.019(4) 0.003(3) 0.002(3) -0.001(4)
C18 0.070(7) 0.051(6) 0.035(5) -0.004(4) 0.006(5) 0.003(5)
O1W 0.063(3) 0.071(3) 0.073(3) 0.004(3) -0.006(3) 0.007(3)
O2W 0.063(3) 0.071(3) 0.073(3) 0.004(3) -0.006(3) 0.007(3)
O3W 0.063(3) 0.071(3) 0.073(3) 0.004(3) -0.006(3) 0.007(3)
O4W 0.063(3) 0.071(3) 0.073(3) 0.004(3) -0.006(3) 0.007(3)
O5W 0.063(3) 0.071(3) 0.073(3) 0.004(3) -0.006(3) 0.007(3)
O6W 0.063(3) 0.071(3) 0.073(3) 0.004(3) -0.006(3) 0.007(3)
O7W 0.063(3) 0.071(3) 0.073(3) 0.004(3) -0.006(3) 0.007(3)

loop_
_atom_type_symbol
_atom_type_description
_atom_type_scat_dispersion_real
_atom_type_scat_dispersion_imag
_atom_type_scat_source
C C 0.0033 0.0016 'International Tables Vol C Tables 4.2.6.8 and 6.1.1.4'
H H 0.0000 0.0000 'International Tables Vol C Tables 4.2.6.8 and 6.1.1.4'
N N 0.0061 0.0033 'International Tables Vol C Tables 4.2.6.8 and 6.1.1.4'
Ni Ni 0.3393 1.1124 'International Tables Vol C Tables 4.2.6.8 and 6.1.1.4'
O O 0.0106 0.0060 'International Tables Vol C Tables 4.2.6.8 and 6.1.1.4'

loop_
_geom_angle_atom_site_label_1
_geom_angle_atom_site_label_2
_geom_angle_atom_site_label_3
_geom_angle
_geom_angle_site_symmetry_1
_geom_angle_site_symmetry_3
O1 Ni1 O2 81.88(18) . .
O1 Ni1 O3 167.20(17) . .
O2 Ni1 O3 98.4(2) . .
O1 Ni1 N1 80.1(2) . .
O2 Ni1 N1 160.3(2) . .
O3 Ni1 N1 101.0(2) . .
O1 Ni1 N2 102.2(2) . .
O2 Ni1 N2 80.0(2) . .
O3 Ni1 N2 90.4(2) . .
N1 Ni1 N2 96.1(2) . .
O1 Ni1 O1 79.70(19) . 3_655
O2 Ni1 O1 87.16(18) . 3_655
O3 Ni1 O1 87.53(17) . 3_655
N1 Ni1 O1 97.34(18) . 3_655
N2 Ni1 O1 166.6(2) . 3_655
O1 Ni1 Ni2 90.76(13) . 3_655
O2 Ni1 Ni2 45.42(13) . 3_655
O3 Ni1 Ni2 80.62(14) . 3_655
N1 Ni1 Ni2 142.38(14) . 3_655
N2 Ni1 Ni2 121.55(18) . 3_655
O1 Ni1 Ni2 45.04(12) 3_655 3_655
O4 Ni2 O1 91.0(2) 3_655 .
O4 Ni2 O2 96.4(2) 3_655 3_655
O1 Ni2 O2 88.81(18) . 3_655
O4 Ni2 O6 92.4(2) 3_655 .
O1 Ni2 O6 166.52(18) . .
O2 Ni2 O6 103.77(19) 3_655 .
O4 Ni2 O2 169.8(2) 3_655 .
O1 Ni2 O2 81.11(18) . .
O2 Ni2 O2 77.2(2) 3_655 .
O6 Ni2 O2 96.8(2) . .
O4 Ni2 O5 89.6(2) 3_655 .
O1 Ni2 O5 104.65(19) . .
O2 Ni2 O5 165.18(19) 3_655 .
O6 Ni2 O5 62.34(19) . .
O2 Ni2 O5 98.49(19) . .
O4 Ni2 C17 91.2(2) 3_655 .
O1 Ni2 C17 134.8(2) . .
O2 Ni2 C17 135.7(2) 3_655 .
O6 Ni2 C17 32.1(2) . .
O2 Ni2 C17 98.9(2) . .
O5 Ni2 C17 30.2(2) . .
O4 Ni2 Ni1 81.27(15) 3_655 3_655
O1 Ni2 Ni1 46.64(13) . 3_655
O2 Ni2 Ni1 45.58(13) 3_655 3_655
O6 Ni2 Ni1 146.84(13) . 3_655
O2 Ni2 Ni1 88.63(13) . 3_655
O5 Ni2 Ni1 149.17(15) . 3_655
C17 Ni2 Ni1 172.48(19) . 3_655
C6 O1 Ni2 133.4(4) . .
C6 O1 Ni1 113.9(4) . .
Ni2 O1 Ni1 99.51(19) . .
C6 O1 Ni1 114.9(4) . 3_655
Ni2 O1 Ni1 88.32(17) . 3_655
Ni1 O1 Ni1 100.27(19) . 3_655
C13 O2 Ni2 131.7(4) . 3_655
C13 O2 Ni1 113.0(4) . .
Ni2 O2 Ni1 89.00(18) 3_655 .
C13 O2 Ni2 115.5(4) . .
Ni2 O2 Ni2 102.7(2) 3_655 .
Ni1 O2 Ni2 97.29(19) . .
C15 O3 Ni1 124.4(5) . .
C15 O4 Ni2 125.6(5) . 3_655
C17 O5 Ni2 90.6(4) . .
C17 O6 Ni2 89.6(5) . .
C5 N1 C1 119.7(6) . .
C5 N1 Ni1 113.3(5) . .
C1 N1 Ni1 126.9(5) . .
C8 N2 C12 119.3(6) . .
C8 N2 Ni1 125.5(5) . .
C12 N2 Ni1 115.2(5) . .
C2 C1 N1 121.1(8) . .
C2 C1 H1 119.4 . .
N1 C1 H1 119.4 . .
C3 C2 C1 119.2(9) . .
C3 C2 H2 120.4 . .
C1 C2 H2 120.4 . .
C2 C3 C4 120.0(9) . .
C2 C3 H3 120.0 . .
C4 C3 H3 120.0 . .
C5 C4 C3 118.9(8) . .
C5 C4 H4 120.6 . .
C3 C4 H4 120.6 . .
N1 C5 C4 121.0(7) . .
N1 C5 C6 117.8(6) . .
C4 C5 C6 121.1(7) . .
O1 C6 C7 110.8(6) . .
O1 C6 C5 109.4(6) . .
C7 C6 C5 109.4(6) . .
O1 C6 H6 109.1 . .
C7 C6 H6 109.1 . .
C5 C6 H6 109.1 . .
C6 C7 H7A 109.5 . .
C6 C7 H7B 109.5 . .
H7A C7 H7B 109.5 . .
C6 C7 H7C 109.5 . .
H7A C7 H7C 109.5 . .
H7B C7 H7C 109.5 . .
N2 C8 C9 121.9(7) . .
N2 C8 H8 119.0 . .
C9 C8 H8 119.0 . .
C8 C9 C10 118.4(7) . .
C8 C9 H9 120.8 . .
C10 C9 H9 120.8 . .
C11 C10 C9 117.3(6) . .
C11 C10 H10 121.3 . .
C9 C10 H10 121.3 . .
C12 C11 C10 122.3(7) . .
C12 C11 H11 118.9 . .
C10 C11 H11 118.9 . .
C11 C12 N2 120.6(7) . .
C11 C12 C13 123.5(7) . .
N2 C12 C13 115.8(6) . .
O2 C13 C14 114.7(6) . .
O2 C13 C12 108.8(6) . .
C14 C13 C12 110.0(6) . .
O2 C13 H13 107.7 . .
C14 C13 H13 107.7 . .
C12 C13 H13 107.7 . .
C13 C14 H14A 109.5 . .
C13 C14 H14B 109.5 . .
H14A C14 H14B 109.5 . .
C13 C14 H14C 109.5 . .
H14A C14 H14C 109.5 . .
H14B C14 H14C 109.5 . .
O4 C15 O3 127.7(8) . .
O4 C15 C16 117.3(7) . .
O3 C15 C16 115.0(7) . .
C15 C16 H16A 109.5 . .
C15 C16 H16B 109.5 . .
H16A C16 H16B 109.5 . .
C15 C16 H16C 109.5 . .
H16A C16 H16C 109.5 . .
H16B C16 H16C 109.5 . .
O5 C17 O6 117.4(7) . .
O5 C17 C18 122.3(7) . .
O6 C17 C18 120.3(7) . .
O5 C17 Ni2 59.1(4) . .
O6 C17 Ni2 58.3(4) . .
C18 C17 Ni2 177.8(6) . .
C17 C18 H18A 109.5 . .
C17 C18 H18B 109.5 . .
H18A C18 H18B 109.5 . .
C17 C18 H18C 109.5 . .
H18A C18 H18C 109.5 . .
H18B C18 H18C 109.5 . .
H1WA O1W H1WB 101(3) . .
H4WA O4W H4WB 123.4(9) . .
H6WA O6W H6WB 106(3) . .

loop_
_geom_bond_atom_site_label_1
_geom_bond_atom_site_label_2
_geom_bond_distance
_geom_bond_site_symmetry_2
Ni1 O1 2.039(4) .
Ni1 O2 2.057(5) .
Ni1 O3 2.060(5) .
Ni1 N1 2.065(6) .
Ni1 N2 2.067(6) .
Ni1 O1 2.095(5) 3_655
Ni1 Ni2 2.8799(12) 3_655
Ni2 O4 2.030(5) 3_655
Ni2 O1 2.039(5) .
Ni2 O2 2.051(5) 3_655
Ni2 O6 2.082(5) .
Ni2 O2 2.089(5) .
Ni2 O5 2.101(5) .
Ni2 C17 2.448(8) .
O1 C6 1.428(8) .
O2 C13 1.462(9) .
O3 C15 1.256(9) .
O4 C15 1.240(9) .
O5 C17 1.232(9) .
O6 C17 1.301(9) .
N1 C5 1.344(10) .
N1 C1 1.384(9) .
N2 C8 1.350(9) .
N2 C12 1.361(10) .
C1 C2 1.367(12) .
C1 H1 0.9300 .
C2 C3 1.366(13) .
C2 H2 0.9300 .
C3 C4 1.409(13) .
C3 H3 0.9300 .
C4 C5 1.377(11) .
C4 H4 0.9300 .
C5 C6 1.520(10) .
C6 C7 1.513(9) .
C6 H6 0.9800 .
C7 H7A 0.9600 .
C7 H7B 0.9600 .
C7 H7C 0.9600 .
C8 C9 1.400(10) .
C8 H8 0.9300 .
C9 C10 1.403(11) .
C9 H9 0.9300 .
C10 C11 1.391(10) .
C10 H10 0.9300 .
C11 C12 1.348(10) .
C11 H11 0.9300 .
C12 C13 1.530(10) .
C13 C14 1.496(11) .
C13 H13 0.9800 .
C14 H14A 0.9600 .
C14 H14B 0.9600 .
C14 H14C 0.9600 .
C15 C16 1.505(12) .
C16 H16A 0.9600 .
C16 H16B 0.9600 .
C16 H16C 0.9600 .
C17 C18 1.519(12) .
C18 H18A 0.9600 .
C18 H18B 0.9600 .
C18 H18C 0.9600 .
O1W H1WA 0.70(3) .
O1W H1WB 1.11(3) .
O3W H3WA 0.949(10) .
O4W H4WA 0.932(8) .
O4W H4WB 0.910(7) .
O6W H6WA 0.74(3) .
O6W H6WB 1.00(3) .
